data_2223077
loop_
_publ_author_name
'Chen, Wu'
'Liu, Lian'
'Xu, Di'
'Zeng, Qing-Fu'

_publ_section_title
;
 2-(2-Furylmethylaminomethyl)-4-sulfanylphenol
;
_journal_coeditor_code HB5047
_journal_issue 9
_journal_name_full 'Acta Crystallographica Section E'
_journal_page_first o2204
_journal_paper_doi 10.1107/S1600536809032401
_journal_volume 65
_journal_year 2009
_chemical_formula_iupac 'C12 H13 N O2 S'
_chemical_formula_moiety 'C12 H13 N O2 S'
_chemical_formula_sum 'C12 H13 N O2 S'
_chemical_formula_weight 235.29
_chemical_name_systematic
;
2-(2-Furylmethylaminomethyl)-4-sulfanylphenol
;
_space_group_IT_number 19
_symmetry_cell_setting orthorhombic
_symmetry_space_group_name_Hall 'P 2ac 2ab'
_symmetry_space_group_name_H-M 'P 21 21 21'
_atom_sites_solution_hydrogens geom
_atom_sites_solution_primary direct
_atom_sites_solution_secondary difmap
_audit_creation_method SHELXL-97
_cell_angle_alpha 90.00
_cell_angle_beta 90.00
_cell_angle_gamma 90.00
_cell_formula_units_Z 4
_cell_length_a 5.5778(12)
_cell_length_b 13.589(3)
_cell_length_c 14.943(3)
_cell_measurement_reflns_used 25
_cell_measurement_temperature 293(2)
_cell_measurement_theta_max 12
_cell_measurement_theta_min 9
_cell_volume 1132.6(4)
_computing_cell_refinement 'CAD-4 Software (Enraf--Nonius, 1989)'
_computing_data_collection 'CAD-4 Software (Enraf--Nonius, 1989)'
_computing_data_reduction 'XCAD4 (Harms & Wocadlo, 1995)'
_computing_molecular_graphics 'SHELXTL (Sheldrick, 2008)'
_computing_publication_material 'SHELXTL (Sheldrick, 2008)'
_computing_structure_refinement 'SHELXL97 (Sheldrick, 2008)'
_computing_structure_solution 'SHELXS97 (Sheldrick, 2008)'
_diffrn_ambient_temperature 293(2)
_diffrn_measured_fraction_theta_full 0.998
_diffrn_measured_fraction_theta_max 0.998
_diffrn_measurement_device_type 'Enraf--Nonius CAD4'
_diffrn_measurement_method \w/2\q
_diffrn_radiation_monochromator graphite
_diffrn_radiation_source 'fine-focus sealed tube'
_diffrn_radiation_type MoK\a
_diffrn_radiation_wavelength 0.71073
_diffrn_reflns_av_R_equivalents 0.0344
_diffrn_reflns_av_sigmaI/netI 0.0398
_diffrn_reflns_limit_h_max 0
_diffrn_reflns_limit_h_min -6
_diffrn_reflns_limit_k_max 16
_diffrn_reflns_limit_k_min -16
_diffrn_reflns_limit_l_max 0
_diffrn_reflns_limit_l_min -18
_diffrn_reflns_number 2528
_diffrn_reflns_theta_full 26.00
_diffrn_reflns_theta_max 26.00
_diffrn_reflns_theta_min 2.03
_diffrn_standards_decay_% 1
_diffrn_standards_interval_count 200
_diffrn_standards_interval_time 120
_diffrn_standards_number 3
_exptl_absorpt_coefficient_mu 0.269
_exptl_absorpt_correction_T_max 0.974
_exptl_absorpt_correction_T_min 0.924
_exptl_absorpt_correction_type psi-scan
_exptl_absorpt_process_details '(North <i>et al.</i>,  1968)'
_exptl_crystal_colour colorless
_exptl_crystal_density_diffrn 1.380
_exptl_crystal_density_method 'not measured'
_exptl_crystal_description block
_exptl_crystal_F_000 496
_exptl_crystal_size_max 0.30
_exptl_crystal_size_mid 0.30
_exptl_crystal_size_min 0.10
_refine_diff_density_max 0.347
_refine_diff_density_min -0.457
_refine_ls_abs_structure_details 'Flack (1983), 900 Friedel pairs'
_refine_ls_abs_structure_Flack 0.00(17)
_refine_ls_extinction_coef 0.058(9)
_refine_ls_extinction_expression Fc^*^=kFc[1+0.001xFc^2^\l^3^/sin(2\q)]^-1/4^
_refine_ls_extinction_method 'SHELXL97 (Sheldrick, 2008)'
_refine_ls_goodness_of_fit_ref 1.055
_refine_ls_hydrogen_treatment mixed
_refine_ls_matrix_type full
_refine_ls_number_parameters 150
_refine_ls_number_reflns 2216
_refine_ls_number_restraints 0
_refine_ls_restrained_S_all 1.055
_refine_ls_R_factor_all 0.0742
_refine_ls_R_factor_gt 0.0583
_refine_ls_shift/su_max 0.002
_refine_ls_shift/su_mean 0.000
_refine_ls_structure_factor_coef Fsqd
_refine_ls_weighting_details 'calc w=1/[\s^2^(Fo^2^)+(0.1031P)^2^+0.1612P] where P=(Fo^2^+2Fc^2^)/3'
_refine_ls_weighting_scheme calc
_refine_ls_wR_factor_gt 0.1488
_refine_ls_wR_factor_ref 0.1662
_reflns_number_gt 1811
_reflns_number_total 2216
_reflns_threshold_expression I>2\s(I)
_cod_data_source_file hb5047.cif
_cod_data_source_block I
_cod_database_code 2223077
_cod_database_fobs_code 2223077

loop_
_symmetry_equiv_pos_as_xyz
'x, y, z'
'-x+1/2, -y, z+1/2'
'-x, y+1/2, -z+1/2'
'x+1/2, -y+1/2, -z'

loop_
_atom_site_type_symbol
_atom_site_label
_atom_site_fract_x
_atom_site_fract_y
_atom_site_fract_z
_atom_site_U_iso_or_equiv
_atom_site_adp_type
_atom_site_calc_flag
_atom_site_refinement_flags
_atom_site_occupancy
_atom_site_disorder_assembly
_atom_site_disorder_group
C C1 -0.2480(7) 0.7259(3) 0.4206(3) 0.0591(10) Uani d . 1 . .
H H1 -0.3948 0.7288 0.4501 0.071 Uiso calc R 1 . .
C C2 -0.1233(8) 0.6441(3) 0.4068(3) 0.0581(9) Uani d . 1 . .
H H2 -0.1659 0.5807 0.4239 0.070 Uiso calc R 1 . .
C C3 0.0881(8) 0.6728(3) 0.3607(3) 0.0564(10) Uani d . 1 . .
H H3 0.2108 0.6312 0.3420 0.068 Uiso calc R 1 . .
C C4 0.0791(6) 0.7696(3) 0.3490(2) 0.0480(8) Uani d . 1 . .
C C5 0.2431(8) 0.8424(3) 0.3079(3) 0.0600(10) Uani d . 1 . .
H H5A 0.2795 0.8933 0.3512 0.072 Uiso calc R 1 . .
H H5B 0.3923 0.8100 0.2920 0.072 Uiso calc R 1 . .
C C6 0.1385(8) 0.8197(2) 0.1507(2) 0.0526(9) Uani d . 1 . .
H H6A 0.0551 0.7597 0.1671 0.063 Uiso calc R 1 . .
H H6B 0.3023 0.8025 0.1354 0.063 Uiso calc R 1 . .
C C7 0.0183(6) 0.8652(2) 0.0710(2) 0.0422(8) Uani d . 1 . .
C C8 0.1130(6) 0.8552(2) -0.0141(2) 0.0449(8) Uani d . 1 . .
H H8 0.2558 0.8209 -0.0219 0.054 Uiso calc R 1 . .
C C9 -0.0009(7) 0.8953(3) -0.0874(3) 0.0481(8) Uani d . 1 . .
C C10 -0.2099(8) 0.9468(3) -0.0782(3) 0.0591(10) Uani d . 1 . .
H H10 -0.2856 0.9737 -0.1280 0.071 Uiso calc R 1 . .
C C11 -0.3069(7) 0.9583(3) 0.0062(3) 0.0613(11) Uani d . 1 . .
H H11 -0.4480 0.9939 0.0134 0.074 Uiso calc R 1 . .
C C12 -0.1958(6) 0.9172(3) 0.0804(3) 0.0502(9) Uani d . 1 . .
H H1C 0.230(9) 0.942(3) 0.212(3) 0.060 Uiso d . 1 . .
N N1 0.1391(7) 0.8878(2) 0.2275(2) 0.0550(8) Uani d . 1 . .
O O1 -0.1310(6) 0.8050(2) 0.38570(18) 0.0632(8) Uani d . 1 . .
O O2 -0.2984(5) 0.9310(2) 0.1623(2) 0.0696(8) Uani d . 1 . .
H H2A -0.2170 0.9038 0.2007 0.104 Uiso calc R 1 . .
S S1 0.1282(2) 0.88051(8) -0.19340(6) 0.0635(4) Uani d . 1 . .
H H1A 0.3423 0.8770 -0.1863 0.095 Uiso calc R 1 . .

loop_
_atom_site_aniso_label
_atom_site_aniso_U_11
_atom_site_aniso_U_22
_atom_site_aniso_U_33
_atom_site_aniso_U_12
_atom_site_aniso_U_13
_atom_site_aniso_U_23
C1 0.041(2) 0.091(3) 0.0460(19) 0.001(2) 0.0025(17) 0.011(2)
C2 0.052(2) 0.063(2) 0.059(2) -0.006(2) 0.005(2) 0.0063(17)
C3 0.053(2) 0.058(2) 0.057(2) 0.0042(18) 0.010(2) -0.0024(18)
C4 0.0402(19) 0.062(2) 0.0419(17) 0.0025(16) -0.0010(15) -0.0007(16)
C5 0.058(2) 0.068(2) 0.054(2) -0.015(2) -0.007(2) 0.0067(19)
C6 0.055(2) 0.0490(18) 0.054(2) 0.0003(19) 0.002(2) 0.0033(16)
C7 0.0361(17) 0.0396(16) 0.0508(19) -0.0041(15) -0.0016(15) -0.0001(14)
C8 0.0382(17) 0.0426(16) 0.0540(19) 0.0009(15) 0.0022(17) -0.0009(14)
C9 0.047(2) 0.0470(18) 0.0501(19) -0.0058(17) -0.0034(17) 0.0017(15)
C10 0.054(2) 0.057(2) 0.066(2) 0.0046(19) -0.017(2) 0.0031(19)
C11 0.041(2) 0.060(2) 0.083(3) 0.0110(17) -0.007(2) -0.002(2)
C12 0.0385(19) 0.0486(18) 0.064(2) -0.0037(15) 0.0074(17) -0.0040(17)
N1 0.064(2) 0.0487(16) 0.0518(16) -0.0126(18) -0.0062(16) 0.0024(14)
O1 0.0598(17) 0.0678(16) 0.0619(16) 0.0180(15) 0.0025(15) 0.0038(12)
O2 0.0543(17) 0.0815(18) 0.0731(19) 0.0024(15) 0.0224(15) -0.0063(15)
S1 0.0710(7) 0.0711(7) 0.0486(5) -0.0030(6) 0.0064(5) 0.0029(4)

loop_
_atom_type_symbol
_atom_type_description
_atom_type_scat_dispersion_real
_atom_type_scat_dispersion_imag
_atom_type_scat_source
C C 0.0033 0.0016 'International Tables Vol C Tables 4.2.6.8 and 6.1.1.4'
H H 0.0000 0.0000 'International Tables Vol C Tables 4.2.6.8 and 6.1.1.4'
N N 0.0061 0.0033 'International Tables Vol C Tables 4.2.6.8 and 6.1.1.4'
O O 0.0106 0.0060 'International Tables Vol C Tables 4.2.6.8 and 6.1.1.4'
S S 0.1246 0.1234 'International Tables Vol C Tables 4.2.6.8 and 6.1.1.4'

loop_
_geom_angle_atom_site_label_1
_geom_angle_atom_site_label_2
_geom_angle_atom_site_label_3
_geom_angle_site_symmetry_1
_geom_angle_site_symmetry_3
_geom_angle
_geom_angle_publ_flag
C2 C1 O1 . . 110.5(3) ?
C2 C1 H1 . . 124.8 ?
O1 C1 H1 . . 124.8 ?
C1 C2 C3 . . 106.3(4) ?
C1 C2 H2 . . 126.8 ?
C3 C2 H2 . . 126.8 ?
C4 C3 C2 . . 107.7(4) ?
C4 C3 H3 . . 126.1 ?
C2 C3 H3 . . 126.1 ?
C3 C4 O1 . . 108.9(3) ?
C3 C4 C5 . . 133.9(4) ?
O1 C4 C5 . . 117.2(3) ?
N1 C5 C4 . . 112.1(3) ?
N1 C5 H5A . . 109.2 ?
C4 C5 H5A . . 109.2 ?
N1 C5 H5B . . 109.2 ?
C4 C5 H5B . . 109.2 ?
H5A C5 H5B . . 107.9 ?
N1 C6 C7 . . 111.1(3) ?
N1 C6 H6A . . 109.4 ?
C7 C6 H6A . . 109.4 ?
N1 C6 H6B . . 109.4 ?
C7 C6 H6B . . 109.4 ?
H6A C6 H6B . . 108.0 ?
C8 C7 C12 . . 118.0(3) ?
C8 C7 C6 . . 121.2(3) ?
C12 C7 C6 . . 120.7(3) ?
C9 C8 C7 . . 121.0(3) ?
C9 C8 H8 . . 119.5 ?
C7 C8 H8 . . 119.5 ?
C10 C9 C8 . . 121.1(4) ?
C10 C9 S1 . . 120.0(3) ?
C8 C9 S1 . . 118.9(3) ?
C9 C10 C11 . . 118.9(4) ?
C9 C10 H10 . . 120.6 ?
C11 C10 H10 . . 120.6 ?
C10 C11 C12 . . 120.6(4) ?
C10 C11 H11 . . 119.7 ?
C12 C11 H11 . . 119.7 ?
O2 C12 C11 . . 118.3(3) ?
O2 C12 C7 . . 121.3(4) ?
C11 C12 C7 . . 120.4(4) ?
C5 N1 C6 . . 111.9(3) ?
C5 N1 H1C . . 109(3) ?
C6 N1 H1C . . 108(2) ?
C1 O1 C4 . . 106.5(3) ?
C12 O2 H2A . . 109.5 ?
C9 S1 H1A . . 109.5 ?

loop_
_geom_bond_atom_site_label_1
_geom_bond_atom_site_label_2
_geom_bond_site_symmetry_2
_geom_bond_distance
_geom_bond_publ_flag
C1 C2 . 1.328(6) ?
C1 O1 . 1.361(5) ?
C1 H1 . 0.9300 ?
C2 C3 . 1.420(6) ?
C2 H2 . 0.9300 ?
C3 C4 . 1.327(5) ?
C3 H3 . 0.9300 ?
C4 O1 . 1.381(5) ?
C4 C5 . 1.481(5) ?
C5 N1 . 1.470(5) ?
C5 H5A . 0.9700 ?
C5 H5B . 0.9700 ?
C6 N1 . 1.473(5) ?
C6 C7 . 1.501(5) ?
C6 H6A . 0.9700 ?
C6 H6B . 0.9700 ?
C7 C8 . 1.383(5) ?
C7 C12 . 1.394(5) ?
C8 C9 . 1.379(5) ?
C8 H8 . 0.9300 ?
C9 C10 . 1.366(6) ?
C9 S1 . 1.752(4) ?
C10 C11 . 1.382(6) ?
C10 H10 . 0.9300 ?
C11 C12 . 1.388(6) ?
C11 H11 . 0.9300 ?
C12 O2 . 1.365(5) ?
N1 H1C . 0.93(5) ?
O2 H2A . 0.8200 ?
S1 H1A . 1.2000 ?

loop_
_geom_hbond_atom_site_label_D
_geom_hbond_atom_site_label_H
_geom_hbond_atom_site_label_A
_geom_hbond_site_symmetry_A
_geom_hbond_distance_DH
_geom_hbond_distance_HA
_geom_hbond_distance_DA
_geom_hbond_angle_DHA
O2 H2A N1 . 0.82 2.04 2.692(5) 136
N1 H1C S1 2_575 0.93(5) 2.90(4) 3.605(3) 134(3)

loop_
_geom_torsion_atom_site_label_1
_geom_torsion_atom_site_label_2
_geom_torsion_atom_site_label_3
_geom_torsion_atom_site_label_4
_geom_torsion_site_symmetry_1
_geom_torsion_site_symmetry_2
_geom_torsion_site_symmetry_3
_geom_torsion_site_symmetry_4
_geom_torsion
_geom_torsion_publ_flag
O1 C1 C2 C3 . . . . 0.5(5) ?
C1 C2 C3 C4 . . . . -0.2(5) ?
C2 C3 C4 O1 . . . . -0.1(4) ?
C2 C3 C4 C5 . . . . 178.8(4) ?
C3 C4 C5 N1 . . . . 114.6(5) ?
O1 C4 C5 N1 . . . . -66.5(4) ?
N1 C6 C7 C8 . . . . 137.6(3) ?
N1 C6 C7 C12 . . . . -43.8(5) ?
C12 C7 C8 C9 . . . . -0.1(5) ?
C6 C7 C8 C9 . . . . 178.6(3) ?
C7 C8 C9 C10 . . . . 0.5(5) ?
C7 C8 C9 S1 . . . . 179.8(3) ?
C8 C9 C10 C11 . . . . 0.0(6) ?
S1 C9 C10 C11 . . . . -179.4(3) ?
C9 C10 C11 C12 . . . . -0.8(6) ?
C10 C11 C12 O2 . . . . 179.7(4) ?
C10 C11 C12 C7 . . . . 1.3(6) ?
C8 C7 C12 O2 . . . . -179.2(3) ?
C6 C7 C12 O2 . . . . 2.2(5) ?
C8 C7 C12 C11 . . . . -0.8(5) ?
C6 C7 C12 C11 . . . . -179.4(3) ?
C4 C5 N1 C6 . . . . -73.9(4) ?
C7 C6 N1 C5 . . . . 176.6(3) ?
C2 C1 O1 C4 . . . . -0.6(4) ?
C3 C4 O1 C1 . . . . 0.4(4) ?
C5 C4 O1 C1 . . . . -178.7(3) ?

loop_
_cod_related_entry_id
_cod_related_entry_database
_cod_related_entry_code
1 ChemSpider 24743109
